data_4128864
loop_
_publ_author_name
'Bhardwaj, Rajni M.'
'McMahon, Jennifer A.'
'Nyman, Jonas'
'Price, Louise S.'
'Konar, Sumit'
'Oswald, Iain D. H.'
'Pulham, Colin R.'
'Price, Sarah L.'
'Reutzel-Edens, Susan M'

_publ_section_title
;
 A Prolific Solvate Former, Galunisertib, under the Pressure of Crystal
 Structure Prediction, Produces Ten Diverse Polymorphs.
;
_journal_issue 35
_journal_name_full 'Journal of the American Chemical Society'
_journal_page_first 13887
_journal_page_last 13897
_journal_paper_doi 10.1021/jacs.9b06634
_journal_volume 141
_journal_year 2019
_chemical_formula_moiety 'C22 H19 N5 O, C2 H6 O'
_chemical_formula_sum 'C24 H25 N5 O2'
_chemical_formula_weight 415.49
_space_group_crystal_system triclinic
_space_group_IT_number 2
_space_group_name_Hall '-P 1'
_space_group_name_H-M_alt 'P -1'
_atom_sites_solution_hydrogens mixed
_audit_creation_method SHELXL-2018/3
_cell_angle_alpha 90.026(4)
_cell_angle_beta 99.248(4)
_cell_angle_gamma 101.238(4)
_cell_formula_units_Z 2
_cell_length_a 8.1100(4)
_cell_length_b 11.6569(6)
_cell_length_c 12.7599(6)
_cell_measurement_reflns_used 3006
_cell_measurement_temperature 296(2)
_cell_measurement_theta_max 66.74
_cell_measurement_theta_min 3.51
_cell_volume 1167.15(10)
_computing_cell_refinement 'Bruker SAINT'
_computing_data_collection 'Bruker APEX2'
_computing_data_reduction 'Bruker SAINT'
_computing_molecular_graphics 'Bruker SHELXTL'
_computing_publication_material 'Bruker SHELXTL'
_computing_structure_refinement 'SHELXL-2013 (Sheldrick, 2013)'
_computing_structure_solution 'SHELXS-97 (Sheldrick 2008)'
_diffrn_ambient_temperature 296(2)
_diffrn_detector_area_resol_mean 5.6
_diffrn_measured_fraction_theta_full 0.951
_diffrn_measured_fraction_theta_max 0.946
_diffrn_measurement_device_type 'Bruker APEX-II CCD'
_diffrn_measurement_method '\f and \w scans'
_diffrn_radiation_type CuK\a
_diffrn_radiation_wavelength 1.54178
_diffrn_reflns_av_R_equivalents 0.0822
_diffrn_reflns_av_unetI/netI 0.0671
_diffrn_reflns_Laue_measured_fraction_full 0.951
_diffrn_reflns_Laue_measured_fraction_max 0.946
_diffrn_reflns_limit_h_max 9
_diffrn_reflns_limit_h_min -9
_diffrn_reflns_limit_k_max 13
_diffrn_reflns_limit_k_min -13
_diffrn_reflns_limit_l_max 14
_diffrn_reflns_limit_l_min -15
_diffrn_reflns_number 15304
_diffrn_reflns_point_group_measured_fraction_full 0.951
_diffrn_reflns_point_group_measured_fraction_max 0.946
_diffrn_reflns_theta_full 67.679
_diffrn_reflns_theta_max 68.015
_diffrn_reflns_theta_min 3.511
_diffrn_source 'I\mS micro-focus sealed tube'
_exptl_absorpt_coefficient_mu 0.625
_exptl_absorpt_correction_T_max 0.7530
_exptl_absorpt_correction_T_min 0.5611
_exptl_absorpt_correction_type multi-scan
_exptl_absorpt_process_details 'SADABS (Sheldrick, 2009)'
_exptl_crystal_colour colourless
_exptl_crystal_density_diffrn 1.182
_exptl_crystal_description prismatic
_exptl_crystal_F_000 440
_exptl_crystal_size_max 0.220
_exptl_crystal_size_mid 0.180
_exptl_crystal_size_min 0.150
_refine_diff_density_max 0.364
_refine_diff_density_min -0.344
_refine_diff_density_rms 0.096
_refine_ls_extinction_coef 0.0189(19)
_refine_ls_extinction_expression Fc^*^=kFc[1+0.001xFc^2^\l^3^/sin(2\q)]^-1/4^
_refine_ls_extinction_method 'SHELXL-2018/3 (Sheldrick 2018)'
_refine_ls_goodness_of_fit_ref 1.051
_refine_ls_hydrogen_treatment mixed
_refine_ls_matrix_type full
_refine_ls_number_parameters 295
_refine_ls_number_reflns 4025
_refine_ls_number_restraints 3
_refine_ls_restrained_S_all 1.063
_refine_ls_R_factor_all 0.1131
_refine_ls_R_factor_gt 0.0807
_refine_ls_shift/su_max 0.000
_refine_ls_shift/su_mean 0.000
_refine_ls_structure_factor_coef Fsqd
_refine_ls_weighting_details 'w=1/[\s^2^(Fo^2^)+(0.0837P)^2^+0.6192P] where P=(Fo^2^+2Fc^2^)/3'
_refine_ls_weighting_scheme calc
_refine_ls_wR_factor_gt 0.1870
_refine_ls_wR_factor_ref 0.2116
_reflns_Friedel_coverage 0.000
_reflns_number_gt 2653
_reflns_number_total 4025
_reflns_threshold_expression 'I > 2\s(I)'
_cod_data_source_file ja9b06634_si_001.cif
_cod_data_source_block Galunisertib_ethanol_I
_cod_database_code 4128864
_shelx_shelxl_version_number 2018/3
_shelx_space_group_comment
;
The symmetry employed for this shelxl refinement is uniquely defined
by the following loop, which should always be used as a source of
symmetry information in preference to the above space-group names.
They are only intended as comments.
;
_shelx_estimated_absorpt_t_min 0.875
_shelx_estimated_absorpt_t_max 0.912

loop_
_space_group_symop_operation_xyz
'x, y, z'
'-x, -y, -z'

loop_
_atom_site_label
_atom_site_type_symbol
_atom_site_fract_x
_atom_site_fract_y
_atom_site_fract_z
_atom_site_U_iso_or_equiv
_atom_site_adp_type
_atom_site_occupancy
_atom_site_site_symmetry_order
_atom_site_calc_flag
_atom_site_refinement_flags_posn
_atom_site_refinement_flags_adp
N1 N 0.8380(4) 0.3653(3) -0.0262(2) 0.0682(9) Uani 1 1 d . .
C2 C 0.9139(4) 0.3472(3) 0.0708(2) 0.0540(7) Uani 1 1 d . .
C3 C 0.8507(4) 0.2346(2) 0.1203(2) 0.0491(7) Uani 1 1 d . .
C12 C 0.8870(3) 0.2287(2) 0.2281(2) 0.0465(7) Uani 1 1 d . .
H12 H 0.949398 0.294599 0.267497 0.056 Uiso 1 1 calc R U
C11 C 0.8331(3) 0.1264(2) 0.2814(2) 0.0472(7) Uani 1 1 d . .
N7 N 0.6764(4) -0.0764(2) 0.2650(2) 0.0724(9) Uani 1 1 d . .
C6 C 0.7394(4) 0.0269(2) 0.2202(2) 0.0567(8) Uani 1 1 d . .
C4 C 0.7585(4) 0.1342(3) 0.0597(2) 0.0631(9) Uani 1 1 d . .
H4 H 0.734560 0.137064 -0.013947 0.076 Uiso 1 1 calc R U
C10 C 0.8658(4) 0.1178(2) 0.3944(2) 0.0512(7) Uani 1 1 d . .
C9 C 0.7984(4) 0.0144(3) 0.4366(3) 0.0653(9) Uani 1 1 d . .
H9 H 0.813118 0.006246 0.509774 0.078 Uiso 1 1 calc R U
C5 C 0.7048(4) 0.0332(3) 0.1087(3) 0.0671(9) Uani 1 1 d . .
H5 H 0.644573 -0.032411 0.068186 0.081 Uiso 1 1 calc R U
C8 C 0.7072(4) -0.0787(3) 0.3686(3) 0.0775(11) Uani 1 1 d . .
H8 H 0.664883 -0.148036 0.399760 0.093 Uiso 1 1 calc R U
C13 C 0.9611(4) 0.2177(3) 0.4645(2) 0.0545(8) Uani 1 1 d . .
C14 C 1.1268(4) 0.2867(3) 0.4666(2) 0.0591(8) Uani 1 1 d . .
N15 N 1.1653(5) 0.3719(3) 0.5424(2) 0.0815(10) Uani 1 1 d . .
N16 N 1.0259(5) 0.3571(3) 0.5879(2) 0.0856(10) Uani 1 1 d . .
C20 C 0.9018(5) 0.2674(3) 0.5459(2) 0.0717(10) Uani 1 1 d . .
C17 C 0.9811(9) 0.4291(5) 0.6683(4) 0.126(2) Uani 1 1 d . .
H17A H 1.066797 0.440608 0.731871 0.152 Uiso 1 1 calc R U
H17B H 0.964814 0.504591 0.641458 0.152 Uiso 1 1 calc R U
C19 C 0.7480(7) 0.2629(5) 0.5978(3) 0.1100(17) Uani 1 1 d . .
H19A H 0.711085 0.186265 0.625435 0.132 Uiso 1 1 calc R U
H19B H 0.654198 0.283910 0.549532 0.132 Uiso 1 1 calc R U
C18 C 0.8200(11) 0.3565(7) 0.6883(5) 0.167(3) Uani 1 1 d . .
H18A H 0.737805 0.405840 0.693153 0.200 Uiso 1 1 calc R U
H18B H 0.839263 0.318392 0.755504 0.200 Uiso 1 1 calc R U
N22 N 1.2232(3) 0.1734(3) 0.3430(2) 0.0644(7) Uani 1 1 d . .
C21 C 1.2529(4) 0.2739(3) 0.3988(2) 0.0606(8) Uani 1 1 d . .
C24 C 1.4589(6) 0.2447(6) 0.2576(5) 0.1164(18) Uani 1 1 d . .
H24 H 1.525909 0.234009 0.207121 0.140 Uiso 1 1 calc R U
C23 C 1.3243(5) 0.1592(4) 0.2718(3) 0.0866(12) Uani 1 1 d . .
C26 C 1.3904(5) 0.3637(4) 0.3905(4) 0.0979(14) Uani 1 1 d . .
H26 H 1.411663 0.432438 0.431648 0.117 Uiso 1 1 calc R U
C25 C 1.4951(6) 0.3461(6) 0.3177(5) 0.124(2) Uani 1 1 d . .
H25 H 1.589383 0.403450 0.310206 0.149 Uiso 1 1 calc R U
C27 C 1.2743(8) 0.0464(5) 0.2064(5) 0.135(2) Uani 1 1 d . .
H27A H 1.236363 -0.016828 0.250407 0.202 Uiso 1 1 calc R U
H27B H 1.370887 0.031700 0.177650 0.202 Uiso 1 1 calc R U
H27C H 1.183881 0.052565 0.149331 0.202 Uiso 1 1 calc R U
O1 O 1.0323(3) 0.41964(19) 0.12063(16) 0.0733(7) Uani 1 1 d . .
O1S O 0.5051(4) 0.2629(3) 0.8647(3) 0.1210(13) Uani 1 1 d D .
C2S C 0.4065(12) 0.3510(7) 0.8567(8) 0.211(5) Uani 1 1 d D .
H2S1 H 0.340876 0.349767 0.785938 0.253 Uiso 1 1 calc R U
H2S2 H 0.479181 0.427684 0.871636 0.253 Uiso 1 1 calc R U
C3S C 0.295(2) 0.3246(12) 0.9346(10) 0.312(9) Uani 1 1 d D .
H3S1 H 0.195609 0.268293 0.904645 0.468 Uiso 1 1 calc R U
H3S2 H 0.261733 0.394821 0.955118 0.468 Uiso 1 1 calc R U
H3S3 H 0.353787 0.292980 0.995801 0.468 Uiso 1 1 calc R U
H1A H 0.737(5) 0.316(3) -0.055(3) 0.092(12) Uiso 1 1 d . .
H1B H 0.873(5) 0.438(3) -0.051(3) 0.079(11) Uiso 1 1 d . .
H2 H 0.445(6) 0.202(3) 0.828(4) 0.15(2) Uiso 1 1 d D .

loop_
_atom_site_aniso_label
_atom_site_aniso_U_11
_atom_site_aniso_U_22
_atom_site_aniso_U_33
_atom_site_aniso_U_23
_atom_site_aniso_U_13
_atom_site_aniso_U_12
N1 0.081(2) 0.0630(17) 0.0427(14) 0.0141(13) -0.0081(13) -0.0156(15)
C2 0.0619(18) 0.0532(16) 0.0384(14) 0.0013(12) 0.0030(13) -0.0052(14)
C3 0.0564(17) 0.0453(15) 0.0406(14) 0.0029(12) 0.0050(12) 0.0004(12)
C12 0.0517(16) 0.0428(14) 0.0399(14) 0.0039(11) 0.0026(11) 0.0014(12)
C11 0.0465(15) 0.0460(15) 0.0449(15) 0.0067(12) 0.0037(12) 0.0023(12)
N7 0.0702(18) 0.0551(15) 0.0741(19) 0.0207(14) -0.0126(14) -0.0111(13)
C6 0.0579(18) 0.0469(16) 0.0567(17) 0.0086(13) -0.0021(14) -0.0010(13)
C4 0.082(2) 0.0524(17) 0.0430(16) -0.0004(13) -0.0025(14) -0.0038(15)
C10 0.0505(17) 0.0551(16) 0.0457(15) 0.0109(13) 0.0066(12) 0.0061(13)
C9 0.0588(19) 0.070(2) 0.0609(19) 0.0248(16) 0.0043(15) 0.0016(15)
C5 0.081(2) 0.0484(17) 0.0562(18) -0.0009(14) -0.0098(16) -0.0077(15)
C8 0.065(2) 0.067(2) 0.084(3) 0.0346(19) -0.0058(18) -0.0102(17)
C13 0.0644(19) 0.0593(17) 0.0379(14) 0.0083(13) 0.0037(13) 0.0113(14)
C14 0.074(2) 0.0524(16) 0.0421(15) 0.0031(13) -0.0064(14) 0.0041(15)
N15 0.110(3) 0.0706(19) 0.0538(17) -0.0086(14) -0.0074(17) 0.0102(17)
N16 0.129(3) 0.080(2) 0.0480(16) -0.0094(15) 0.0024(18) 0.032(2)
C20 0.091(3) 0.090(3) 0.0418(16) 0.0122(17) 0.0139(17) 0.033(2)
C17 0.206(7) 0.128(4) 0.060(3) -0.023(3) 0.015(3) 0.076(4)
C19 0.127(4) 0.163(5) 0.062(2) 0.018(3) 0.038(2) 0.065(4)
C18 0.219(8) 0.207(8) 0.107(5) -0.031(5) 0.069(5) 0.088(6)
N22 0.0590(16) 0.0779(18) 0.0552(15) 0.0059(14) 0.0091(12) 0.0113(13)
C21 0.0533(18) 0.068(2) 0.0511(17) 0.0138(15) -0.0036(14) -0.0004(15)
C24 0.073(3) 0.169(5) 0.118(4) 0.053(4) 0.036(3) 0.032(3)
C23 0.065(2) 0.125(3) 0.078(3) 0.024(2) 0.0207(19) 0.031(2)
C26 0.071(3) 0.091(3) 0.113(3) 0.016(3) -0.002(2) -0.016(2)
C25 0.060(3) 0.147(5) 0.156(5) 0.057(4) 0.025(3) -0.009(3)
C27 0.141(5) 0.165(5) 0.117(4) -0.030(4) 0.044(4) 0.059(4)
O1 0.0847(16) 0.0648(13) 0.0482(12) 0.0112(10) -0.0080(11) -0.0233(12)
O1S 0.095(2) 0.0725(19) 0.168(3) -0.018(2) -0.046(2) 0.0048(17)
C2S 0.220(10) 0.143(6) 0.235(11) -0.025(7) -0.076(8) 0.041(7)
C3S 0.41(2) 0.348(19) 0.252(14) 0.030(12) 0.156(15) 0.159(16)

loop_
_atom_type_symbol
_atom_type_description
_atom_type_scat_dispersion_real
_atom_type_scat_dispersion_imag
_atom_type_scat_source
C C 0.0181 0.0091 'International Tables Vol C Tables 4.2.6.8 and 6.1.1.4'
H H 0.0000 0.0000 'International Tables Vol C Tables 4.2.6.8 and 6.1.1.4'
N N 0.0311 0.0180 'International Tables Vol C Tables 4.2.6.8 and 6.1.1.4'
O O 0.0492 0.0322 'International Tables Vol C Tables 4.2.6.8 and 6.1.1.4'

loop_
_geom_angle_atom_site_label_1
_geom_angle_atom_site_label_2
_geom_angle_atom_site_label_3
_geom_angle
O1 C2 N1 122.6(3)
O1 C2 C3 119.7(2)
N1 C2 C3 117.7(2)
C12 C3 C4 119.3(2)
C12 C3 C2 118.2(2)
C4 C3 C2 122.5(2)
C3 C12 C11 122.1(2)
C12 C11 C6 118.2(2)
C12 C11 C10 123.6(2)
C6 C11 C10 118.2(2)
C8 N7 C6 116.5(3)
N7 C6 C5 117.9(3)
N7 C6 C11 122.7(3)
C5 C6 C11 119.4(3)
C5 C4 C3 120.2(3)
C9 C10 C11 117.5(3)
C9 C10 C13 120.5(3)
C11 C10 C13 121.9(2)
C10 C9 C8 119.5(3)
C4 C5 C6 120.9(3)
N7 C8 C9 125.4(3)
C20 C13 C14 103.3(3)
C20 C13 C10 125.8(3)
C14 C13 C10 131.0(3)
N15 C14 C13 112.3(3)
N15 C14 C21 119.5(3)
C13 C14 C21 128.2(3)
N16 N15 C14 103.3(3)
N15 N16 C20 114.4(3)
N15 N16 C17 130.1(4)
C20 N16 C17 115.2(5)
N16 C20 C13 106.7(3)
N16 C20 C19 110.1(4)
C13 C20 C19 143.0(4)
C18 C17 N16 101.1(5)
C20 C19 C18 100.4(5)
C17 C18 C19 110.5(4)
C21 N22 C23 119.4(3)
N22 C21 C26 122.4(4)
N22 C21 C14 115.9(3)
C26 C21 C14 121.7(4)
C25 C24 C23 119.8(5)
N22 C23 C24 121.3(5)
N22 C23 C27 116.0(4)
C24 C23 C27 122.6(5)
C25 C26 C21 117.1(5)
C24 C25 C26 119.9(4)
O1S C2S C3S 105.6(9)

loop_
_geom_bond_atom_site_label_1
_geom_bond_atom_site_label_2
_geom_bond_distance
N1 C2 1.327(4)
C2 O1 1.236(3)
C2 C3 1.492(4)
C3 C12 1.364(4)
C3 C4 1.415(4)
C12 C11 1.403(4)
C11 C6 1.413(4)
C11 C10 1.431(4)
N7 C8 1.307(4)
N7 C6 1.376(4)
C6 C5 1.409(4)
C4 C5 1.362(4)
C10 C9 1.371(4)
C10 C13 1.476(4)
C9 C8 1.399(5)
C13 C20 1.383(4)
C13 C14 1.422(4)
C14 N15 1.342(4)
C14 C21 1.469(5)
N15 N16 1.334(5)
N16 C20 1.345(5)
N16 C17 1.459(5)
C20 C19 1.496(6)
C17 C18 1.471(9)
C19 C18 1.549(8)
N22 C21 1.331(4)
N22 C23 1.348(5)
C21 C26 1.391(5)
C24 C25 1.365(8)
C24 C23 1.364(7)
C23 C27 1.507(7)
C26 C25 1.394(8)
O1S C2S 1.414(8)
C2S C3S 1.442(8)

loop_
_geom_torsion_atom_site_label_1
_geom_torsion_atom_site_label_2
_geom_torsion_atom_site_label_3
_geom_torsion_atom_site_label_4
_geom_torsion
O1 C2 C3 C12 19.7(5)
N1 C2 C3 C12 -159.8(3)
O1 C2 C3 C4 -158.9(3)
N1 C2 C3 C4 21.5(5)
C4 C3 C12 C11 -1.2(5)
C2 C3 C12 C11 -179.8(3)
C3 C12 C11 C6 0.4(4)
C3 C12 C11 C10 -178.7(3)
C8 N7 C6 C5 -178.5(3)
C8 N7 C6 C11 0.2(5)
C12 C11 C6 N7 -178.0(3)
C10 C11 C6 N7 1.2(5)
C12 C11 C6 C5 0.6(5)
C10 C11 C6 C5 179.8(3)
C12 C3 C4 C5 0.9(5)
C2 C3 C4 C5 179.5(3)
C12 C11 C10 C9 176.7(3)
C6 C11 C10 C9 -2.4(4)
C12 C11 C10 C13 -0.3(5)
C6 C11 C10 C13 -179.4(3)
C11 C10 C9 C8 2.4(5)
C13 C10 C9 C8 179.4(3)
C3 C4 C5 C6 0.2(6)
N7 C6 C5 C4 177.8(3)
C11 C6 C5 C4 -0.9(5)
C6 N7 C8 C9 -0.2(6)
C10 C9 C8 N7 -1.1(6)
C9 C10 C13 C20 -54.7(5)
C11 C10 C13 C20 122.2(3)
C9 C10 C13 C14 126.6(4)
C11 C10 C13 C14 -56.5(5)
C20 C13 C14 N15 -0.3(4)
C10 C13 C14 N15 178.6(3)
C20 C13 C14 C21 179.0(3)
C10 C13 C14 C21 -2.0(5)
C13 C14 N15 N16 0.1(4)
C21 C14 N15 N16 -179.4(3)
C14 N15 N16 C20 0.3(4)
C14 N15 N16 C17 -173.0(4)
N15 N16 C20 C13 -0.5(4)
C17 N16 C20 C13 173.9(3)
N15 N16 C20 C19 -176.6(3)
C17 N16 C20 C19 -2.2(5)
C14 C13 C20 N16 0.5(4)
C10 C13 C20 N16 -178.6(3)
C14 C13 C20 C19 174.4(5)
C10 C13 C20 C19 -4.7(7)
N15 N16 C17 C18 -175.0(5)
C20 N16 C17 C18 11.7(6)
N16 C20 C19 C18 -7.9(5)
C13 C20 C19 C18 178.4(5)
N16 C17 C18 C19 -16.4(7)
C20 C19 C18 C17 15.4(7)
C23 N22 C21 C26 -3.4(5)
C23 N22 C21 C14 174.0(3)
N15 C14 C21 N22 165.1(3)
C13 C14 C21 N22 -14.3(5)
N15 C14 C21 C26 -17.5(5)
C13 C14 C21 C26 163.2(3)
C21 N22 C23 C24 1.6(6)
C21 N22 C23 C27 -175.7(4)
C25 C24 C23 N22 1.3(8)
C25 C24 C23 C27 178.4(5)
N22 C21 C26 C25 2.1(6)
C14 C21 C26 C25 -175.1(4)
C23 C24 C25 C26 -2.5(8)
C21 C26 C25 C24 0.8(8)
